data_7107030
loop_
_publ_author_name
'Qi-Kui Liu'
'Jian-Ping Ma'
'Yu-Bin Dong'

_publ_section_title
;
 Reversible adsorption and complete separation of volatile chlorocarbons
 based on a Cd(II)-triazole MOF in a single-crystal-to-single-crystal
 fashion
;
_journal_name_full Chem.Commun.
_journal_page_first 12343
_journal_paper_doi 10.1039/c1cc14477d
_journal_volume 47
_journal_year 2011
_chemical_absolute_configuration syn
_chemical_formula_sum 'C50 H40 Cd Cl6 N12 O8'
_chemical_formula_weight 1262.04
_chemical_name_systematic
;
?
;
_space_group_IT_number 96
_symmetry_cell_setting tetragonal
_symmetry_space_group_name_Hall 'P 4nw 2abw'
_symmetry_space_group_name_H-M 'P 43 21 2'
_atom_sites_solution_hydrogens geom
_atom_sites_solution_primary direct
_atom_sites_solution_secondary difmap
_audit_creation_method SHELXL-97
_cell_angle_alpha 90.00
_cell_angle_beta 90.00
_cell_angle_gamma 90.00
_cell_formula_units_Z 4
_cell_length_a 15.8591(12)
_cell_length_b 15.8591(12)
_cell_length_c 21.685(3)
_cell_measurement_reflns_used 3435
_cell_measurement_temperature 123(2)
_cell_measurement_theta_max 19.571
_cell_measurement_theta_min 2.275
_cell_volume 5454.0(10)
_computing_cell_refinement 'Bruker SMART'
_computing_data_collection 'Bruker SMART'
_computing_data_reduction 'Bruker SAINT'
_computing_molecular_graphics 'Bruker SHELXTL'
_computing_publication_material 'Bruker SHELXTL'
_computing_structure_refinement 'SHELXL-97 (Sheldrick, 1997)'
_computing_structure_solution 'SHELXS-97 (Sheldrick, 1990)'
_diffrn_ambient_temperature 123(2)
_diffrn_measured_fraction_theta_full 1.000
_diffrn_measured_fraction_theta_max 1.000
_diffrn_measurement_device_type 'CCD area detector'
_diffrn_measurement_method 'phi and omega scans'
_diffrn_radiation_monochromator graphite
_diffrn_radiation_source 'fine-focus sealed tube'
_diffrn_radiation_type MoK\a
_diffrn_radiation_wavelength 0.71073
_diffrn_reflns_av_R_equivalents 0.0864
_diffrn_reflns_av_sigmaI/netI 0.0622
_diffrn_reflns_limit_h_max 19
_diffrn_reflns_limit_h_min -19
_diffrn_reflns_limit_k_max 8
_diffrn_reflns_limit_k_min -19
_diffrn_reflns_limit_l_max 26
_diffrn_reflns_limit_l_min -26
_diffrn_reflns_number 28197
_diffrn_reflns_theta_full 25.50
_diffrn_reflns_theta_max 25.50
_diffrn_reflns_theta_min 1.59
_exptl_absorpt_coefficient_mu 0.759
_exptl_absorpt_correction_T_max 0.9012
_exptl_absorpt_correction_T_min 0.8272
_exptl_absorpt_correction_type multi-scan
_exptl_absorpt_process_details sadabs
_exptl_crystal_colour colourless
_exptl_crystal_density_diffrn 1.537
_exptl_crystal_density_method 'not measured'
_exptl_crystal_description block
_exptl_crystal_F_000 2552
_exptl_crystal_size_max 0.26
_exptl_crystal_size_mid 0.20
_exptl_crystal_size_min 0.14
_refine_diff_density_max 1.271
_refine_diff_density_min -0.538
_refine_diff_density_rms 0.136
_refine_ls_abs_structure_details 'Flack H D (1983), Acta Cryst. A39, 876-881'
_refine_ls_abs_structure_Flack 0.01(6)
_refine_ls_extinction_method none
_refine_ls_goodness_of_fit_ref 1.121
_refine_ls_hydrogen_treatment constr
_refine_ls_matrix_type full
_refine_ls_number_parameters 354
_refine_ls_number_reflns 5080
_refine_ls_number_restraints 17
_refine_ls_restrained_S_all 1.133
_refine_ls_R_factor_all 0.0819
_refine_ls_R_factor_gt 0.0708
_refine_ls_shift/su_max 0.001
_refine_ls_shift/su_mean 0.000
_refine_ls_structure_factor_coef Fsqd
_refine_ls_weighting_details 'calc w=1/[\s^2^(Fo^2^)+(0.1049P)^2^+9.5365P] where P=(Fo^2^+2Fc^2^)/3'
_refine_ls_weighting_scheme calc
_refine_ls_wR_factor_gt 0.1813
_refine_ls_wR_factor_ref 0.1893
_reflns_number_gt 4410
_reflns_number_total 5080
_reflns_threshold_expression >2sigma(I)
_cod_data_source_file c1cc14477d.txt
_cod_data_source_block 80718dm
_cod_original_sg_symbol_H-M P4(3)2(1)2
_cod_database_code 7107030

loop_
_symmetry_equiv_pos_as_xyz
'x, y, z'
'-x, -y, z+1/2'
'-y+1/2, x+1/2, z+3/4'
'y+1/2, -x+1/2, z+1/4'
'-x+1/2, y+1/2, -z+3/4'
'x+1/2, -y+1/2, -z+1/4'
'y, x, -z'
'-y, -x, -z+1/2'

loop_
_atom_site_label
_atom_site_type_symbol
_atom_site_fract_x
_atom_site_fract_y
_atom_site_fract_z
_atom_site_U_iso_or_equiv
_atom_site_adp_type
_atom_site_occupancy
_atom_site_symmetry_multiplicity
_atom_site_calc_flag
_atom_site_refinement_flags
_atom_site_disorder_assembly
_atom_site_disorder_group
C1 C 0.4315(6) 0.6979(5) 0.9404(4) 0.0381(19) Uani 1 1 d . . .
H1 H 0.4403 0.6598 0.9085 0.046 Uiso 1 1 calc R . .
C2 C 0.3743(5) 0.7617(6) 0.9311(4) 0.038(2) Uani 1 1 d . . .
H2 H 0.3457 0.7664 0.8938 0.046 Uiso 1 1 calc R . .
C3 C 0.3595(5) 0.8195(5) 0.9788(3) 0.0270(17) Uani 1 1 d . . .
C4 C 0.4064(5) 0.8097(6) 1.0316(4) 0.038(2) Uani 1 1 d . . .
H4 H 0.4008 0.8482 1.0637 0.046 Uiso 1 1 calc R . .
C5 C 0.4620(5) 0.7426(5) 1.0374(4) 0.0350(19) Uani 1 1 d . . .
H5 H 0.4909 0.7361 1.0744 0.042 Uiso 1 1 calc R . .
C6 C 0.2929(5) 0.8857(5) 0.9722(4) 0.0350(19) Uani 1 1 d . . .
C7 C 0.2937(6) 0.9592(5) 1.0094(4) 0.046(2) Uani 1 1 d . . .
H7 H 0.3373 0.9677 1.0374 0.055 Uiso 1 1 calc R . .
C8 C 0.2303(7) 1.0182(6) 1.0044(5) 0.060(3) Uani 1 1 d . . .
H8 H 0.2314 1.0659 1.0293 0.072 Uiso 1 1 calc R . .
C9 C 0.1657(6) 1.0074(6) 0.9633(4) 0.047(2) Uani 1 1 d . . .
H9 H 0.1242 1.0485 0.9593 0.056 Uiso 1 1 calc R . .
C10 C 0.1625(5) 0.9339(5) 0.9269(3) 0.0295(16) Uani 1 1 d . . .
C11 C 0.2247(5) 0.8752(5) 0.9315(3) 0.0296(17) Uani 1 1 d . . .
H11 H 0.2221 0.8271 0.9071 0.036 Uiso 1 1 calc R . .
C12 C 0.0927(5) 0.9258(4) 0.8832(3) 0.0264(16) Uani 1 1 d . . .
C13 C -0.0022(4) 0.8737(5) 0.8207(3) 0.0260(15) Uani 1 1 d . . .
C14 C -0.0582(5) 0.8119(4) 0.7906(3) 0.0275(15) Uani 1 1 d . . .
C15 C -0.0400(6) 0.7811(6) 0.7316(3) 0.037(2) Uani 1 1 d . . .
H15 H 0.0072 0.7995 0.7101 0.044 Uiso 1 1 calc R . .
C16 C -0.0953(7) 0.7217(7) 0.7062(4) 0.051(3) Uani 1 1 d . . .
H16 H -0.0859 0.7024 0.6664 0.061 Uiso 1 1 calc R . .
C17 C -0.1639(5) 0.6910(5) 0.7392(4) 0.036(2) Uani 1 1 d . . .
H17 H -0.1986 0.6502 0.7217 0.043 Uiso 1 1 calc R . .
C18 C -0.1809(5) 0.7207(5) 0.7978(3) 0.0290(17) Uani 1 1 d . . .
C19 C -0.1274(5) 0.7812(5) 0.8233(3) 0.0303(18) Uani 1 1 d . . .
H19 H -0.1381 0.8014 0.8628 0.036 Uiso 1 1 calc R . .
C20 C -0.2543(5) 0.6907(5) 0.8353(4) 0.0341(18) Uani 1 1 d . . .
C21 C -0.2990(5) 0.6182(5) 0.8204(4) 0.0299(17) Uani 1 1 d . . .
H21 H -0.2879 0.5894 0.7840 0.036 Uiso 1 1 calc R . .
C22 C -0.3606(5) 0.5894(5) 0.8607(4) 0.0353(19) Uani 1 1 d . . .
H22 H -0.3896 0.5405 0.8500 0.042 Uiso 1 1 calc R . .
C23 C -0.3429(5) 0.7007(5) 0.9243(4) 0.0334(19) Uani 1 1 d . . .
H23 H -0.3601 0.7313 0.9587 0.040 Uiso 1 1 calc R . .
C24 C -0.2805(5) 0.7335(5) 0.8878(4) 0.0379(19) Uani 1 1 d . . .
H24 H -0.2556 0.7846 0.8983 0.045 Uiso 1 1 calc R . .
C25 C 0.0259(12) 0.5345(14) 0.0711(8) 0.280(19) Uiso 0.426(12) 1 d PD A 1
H25A H 0.0403 0.5017 0.0349 0.336 Uiso 0.426(12) 1 calc PR A 1
H25B H 0.0780 0.5590 0.0863 0.336 Uiso 0.426(12) 1 calc PR A 1
C25' C 0.0259(12) 0.5345(14) 0.0711(8) 0.280(19) Uiso 0.574(12) 1 d PD A 2
H25C H 0.0606 0.5709 0.0456 0.336 Uiso 0.574(12) 1 calc PR A 2
H25D H 0.0279 0.4787 0.0528 0.336 Uiso 0.574(12) 1 calc PR A 2
Cd1 Cd 0.55863(3) 0.55863(3) 1.0000 0.0222(2) Uani 1 2 d S . .
Cl1 Cl 0.88116(19) 0.88116(19) 0.0000 0.0728(11) Uani 1 2 d SD . .
Cl2 Cl 0.2899(3) 0.2512(3) 0.9974(4) 0.0628(19) Uani 0.50 1 d PD . .
Cl3 Cl -0.0361(6) 0.6148(6) 0.0476(4) 0.086(3) Uiso 0.426(12) 1 d PD A 1
Cl4 Cl -0.0085(16) 0.4672(14) 0.1247(11) 0.243(11) Uiso 0.426(12) 1 d PD A 1
Cl3' Cl 0.0722(8) 0.5283(8) 0.1409(6) 0.168(5) Uiso 0.574(12) 1 d PD A 2
Cl4' Cl -0.0737(9) 0.5691(13) 0.0656(9) 0.239(8) Uiso 0.574(12) 1 d PD A 2
N1 N 0.4757(4) 0.6873(4) 0.9926(3) 0.0319(15) Uani 1 1 d . . .
N2 N 0.0555(4) 0.9895(4) 0.8557(3) 0.0300(14) Uani 1 1 d . . .
N3 N -0.0048(4) 0.9567(4) 0.8166(3) 0.0299(15) Uani 1 1 d . . .
N4 N 0.0563(4) 0.8527(4) 0.8622(3) 0.0303(14) Uani 1 1 d . . .
N5 N 0.0762(5) 0.7704(4) 0.8829(4) 0.061(3) Uani 1 1 d . . .
H5A H 0.0648 0.7670 0.9231 0.091 Uiso 1 1 d R . .
H5B H 0.0451 0.7330 0.8625 0.091 Uiso 1 1 d R . .
N6 N -0.3808(4) 0.6260(4) 0.9127(3) 0.0337(14) Uani 1 1 d . . .
O1 O 0.8984(11) 0.8113(12) 0.0316(13) 0.305(18) Uani 1 1 d D . .
O2 O 0.869(2) 0.9355(17) 0.0455(8) 0.170(12) Uani 0.50 1 d PDU . .
O3 O 0.9448(8) 0.9448(8) 0.0000 0.278(16) Uiso 1 2 d SD . .
O4 O 0.2372(8) 0.2386(8) 0.9479(4) 0.122(4) Uani 1 1 d D . .
O5 O 0.3561(12) 0.1941(13) 1.004(3) 0.22(2) Uani 0.50 1 d PD . .
O6 O 0.3311(6) 0.3311(6) 1.0000 0.120(5) Uani 1 2 d SD . .

loop_
_atom_site_aniso_label
_atom_site_aniso_U_11
_atom_site_aniso_U_22
_atom_site_aniso_U_33
_atom_site_aniso_U_23
_atom_site_aniso_U_13
_atom_site_aniso_U_12
C1 0.043(5) 0.031(4) 0.040(4) -0.009(3) 0.004(4) -0.006(4)
C2 0.033(4) 0.045(5) 0.038(5) -0.006(4) -0.014(4) 0.011(4)
C3 0.030(4) 0.024(4) 0.027(4) 0.000(3) 0.000(3) -0.002(3)
C4 0.035(4) 0.040(5) 0.039(5) -0.014(4) -0.011(4) 0.006(4)
C5 0.031(5) 0.039(5) 0.035(4) 0.000(4) -0.008(3) 0.006(4)
C6 0.030(4) 0.037(5) 0.038(4) 0.001(4) -0.009(4) 0.001(4)
C7 0.059(6) 0.037(5) 0.042(5) -0.013(4) -0.024(4) 0.002(4)
C8 0.077(7) 0.044(5) 0.060(6) -0.018(5) -0.029(6) 0.022(5)
C9 0.049(6) 0.037(5) 0.054(6) -0.012(4) -0.021(5) 0.019(4)
C10 0.032(4) 0.033(4) 0.024(3) 0.001(3) -0.003(3) 0.000(4)
C11 0.031(4) 0.026(4) 0.032(4) 0.002(3) -0.005(4) -0.005(3)
C12 0.030(4) 0.025(4) 0.024(3) 0.000(3) 0.006(3) 0.001(3)
C13 0.017(4) 0.025(4) 0.036(4) 0.008(3) 0.003(3) -0.002(3)
C14 0.030(4) 0.024(4) 0.029(4) 0.007(3) -0.013(4) 0.001(4)
C15 0.046(5) 0.038(5) 0.026(4) 0.004(3) 0.014(4) -0.003(4)
C16 0.066(7) 0.055(6) 0.032(5) -0.007(5) 0.014(5) -0.005(5)
C17 0.044(5) 0.031(4) 0.032(5) -0.007(3) 0.002(4) -0.007(4)
C18 0.031(4) 0.032(4) 0.025(4) 0.009(3) -0.005(3) -0.008(3)
C19 0.033(4) 0.035(4) 0.023(4) -0.007(3) 0.002(3) 0.003(4)
C20 0.030(4) 0.042(5) 0.030(4) 0.007(4) -0.005(3) -0.006(4)
C21 0.028(4) 0.034(4) 0.028(4) 0.006(3) -0.001(3) -0.006(3)
C22 0.032(4) 0.031(4) 0.043(5) 0.000(4) -0.009(4) -0.006(3)
C23 0.034(4) 0.033(4) 0.033(4) 0.000(3) 0.000(4) -0.010(3)
C24 0.039(5) 0.031(5) 0.044(4) 0.002(4) 0.000(4) -0.014(4)
Cd1 0.0197(2) 0.0197(2) 0.0272(3) 0.0013(2) -0.0013(2) -0.0026(3)
Cl1 0.0823(18) 0.0823(18) 0.054(2) 0.0013(18) -0.0013(18) -0.017(2)
Cl2 0.064(3) 0.068(3) 0.057(3) 0.025(5) -0.022(4) -0.024(3)
N1 0.025(3) 0.029(3) 0.041(4) 0.009(3) 0.000(3) 0.000(3)
N2 0.029(3) 0.027(3) 0.034(3) 0.003(3) -0.001(3) -0.003(3)
N3 0.022(3) 0.029(4) 0.038(4) -0.003(3) -0.006(3) 0.001(3)
N4 0.031(3) 0.025(3) 0.035(3) 0.006(3) -0.005(3) -0.002(3)
N5 0.078(6) 0.029(4) 0.075(6) 0.025(4) -0.049(5) -0.014(4)
N6 0.030(4) 0.033(4) 0.038(4) 0.006(3) -0.007(3) 0.000(3)
O1 0.150(14) 0.23(2) 0.53(5) 0.27(3) 0.07(2) 0.062(14)
O2 0.24(2) 0.22(2) 0.047(9) -0.084(13) 0.030(13) -0.02(2)
O4 0.147(11) 0.151(11) 0.068(6) 0.027(7) -0.032(7) -0.026(8)
O5 0.069(15) 0.13(2) 0.48(6) -0.01(3) -0.08(3) -0.042(15)
O6 0.099(7) 0.099(7) 0.161(14) -0.021(9) 0.021(9) -0.011(9)

loop_
_atom_type_symbol
_atom_type_description
_atom_type_scat_dispersion_real
_atom_type_scat_dispersion_imag
_atom_type_scat_source
C C 0.0033 0.0016 'International Tables Vol C Tables 4.2.6.8 and 6.1.1.4'
H H 0.0000 0.0000 'International Tables Vol C Tables 4.2.6.8 and 6.1.1.4'
N N 0.0061 0.0033 'International Tables Vol C Tables 4.2.6.8 and 6.1.1.4'
O O 0.0106 0.0060 'International Tables Vol C Tables 4.2.6.8 and 6.1.1.4'
Cl Cl 0.1484 0.1585 'International Tables Vol C Tables 4.2.6.8 and 6.1.1.4'
Cd Cd -0.8075 1.2024 'International Tables Vol C Tables 4.2.6.8 and 6.1.1.4'

loop_
_geom_angle_atom_site_label_1
_geom_angle_atom_site_label_2
_geom_angle_atom_site_label_3
_geom_angle
_geom_angle_site_symmetry_1
_geom_angle_site_symmetry_3
N1 C1 C2 124.1(7) . .
N1 C1 H1 117.9 . .
C2 C1 H1 117.9 . .
C1 C2 C3 119.0(7) . .
C1 C2 H2 120.5 . .
C3 C2 H2 120.5 . .
C4 C3 C2 116.7(7) . .
C4 C3 C6 122.8(7) . .
C2 C3 C6 120.5(7) . .
C3 C4 C5 120.5(8) . .
C3 C4 H4 119.8 . .
C5 C4 H4 119.8 . .
N1 C5 C4 123.0(7) . .
N1 C5 H5 118.5 . .
C4 C5 H5 118.5 . .
C11 C6 C7 117.4(8) . .
C11 C6 C3 121.4(7) . .
C7 C6 C3 121.1(7) . .
C8 C7 C6 120.5(8) . .
C8 C7 H7 119.7 . .
C6 C7 H7 119.7 . .
C9 C8 C7 120.8(9) . .
C9 C8 H8 119.6 . .
C7 C8 H8 119.6 . .
C8 C9 C10 119.7(8) . .
C8 C9 H9 120.1 . .
C10 C9 H9 120.1 . .
C11 C10 C9 119.9(7) . .
C11 C10 C12 122.5(7) . .
C9 C10 C12 117.6(7) . .
C10 C11 C6 121.6(7) . .
C10 C11 H11 119.2 . .
C6 C11 H11 119.2 . .
N2 C12 N4 108.1(6) . .
N2 C12 C10 124.5(7) . .
N4 C12 C10 127.4(7) . .
N3 C13 N4 108.5(7) . .
N3 C13 C14 127.9(7) . .
N4 C13 C14 123.4(6) . .
C19 C14 C15 120.4(7) . .
C19 C14 C13 118.6(6) . .
C15 C14 C13 120.9(8) . .
C14 C15 C16 117.7(8) . .
C14 C15 H15 121.1 . .
C16 C15 H15 121.1 . .
C17 C16 C15 121.6(8) . .
C17 C16 H16 119.2 . .
C15 C16 H16 119.2 . .
C18 C17 C16 120.4(8) . .
C18 C17 H17 119.8 . .
C16 C17 H17 119.8 . .
C17 C18 C19 118.7(7) . .
C17 C18 C20 122.9(7) . .
C19 C18 C20 118.4(7) . .
C18 C19 C14 121.1(7) . .
C18 C19 H19 119.5 . .
C14 C19 H19 119.5 . .
C24 C20 C21 116.2(7) . .
C24 C20 C18 121.6(7) . .
C21 C20 C18 122.2(7) . .
C22 C21 C20 119.1(8) . .
C22 C21 H21 120.5 . .
C20 C21 H21 120.5 . .
N6 C22 C21 124.6(8) . .
N6 C22 H22 117.7 . .
C21 C22 H22 117.7 . .
N6 C23 C24 123.1(8) . .
N6 C23 H23 118.5 . .
C24 C23 H23 118.5 . .
C23 C24 C20 120.4(8) . .
C23 C24 H24 119.8 . .
C20 C24 H24 119.8 . .
Cl4 C25 Cl3 120.1(14) . .
Cl4 C25 H25A 107.3 . .
Cl3 C25 H25A 107.3 . .
Cl4 C25 H25B 107.3 . .
Cl3 C25 H25B 107.3 . .
H25A C25 H25B 106.9 . .
N3 Cd1 N3 82.9(3) 5_546 4_455
N3 Cd1 N6 159.9(2) 5_546 7_567
N3 Cd1 N6 88.1(2) 4_455 7_567
N3 Cd1 N6 88.1(2) 5_546 1_655
N3 Cd1 N6 159.9(2) 4_455 1_655
N6 Cd1 N6 105.7(3) 7_567 1_655
N3 Cd1 N1 110.1(2) 5_546 .
N3 Cd1 N1 88.5(2) 4_455 .
N6 Cd1 N1 87.5(2) 7_567 .
N6 Cd1 N1 77.8(2) 1_655 .
N3 Cd1 N1 88.5(2) 5_546 7_557
N3 Cd1 N1 110.1(2) 4_455 7_557
N6 Cd1 N1 77.8(2) 7_567 7_557
N6 Cd1 N1 87.5(2) 1_655 7_557
N1 Cd1 N1 155.7(3) . 7_557
O2 Cl1 O2 139(3) 7 .
O2 Cl1 O1 101.0(17) 7 7
O2 Cl1 O1 97.1(17) . 7
O2 Cl1 O1 97.1(17) 7 .
O2 Cl1 O1 101.0(17) . .
O1 Cl1 O1 127(2) 7 .
O2 Cl1 O3 69.3(13) 7 .
O2 Cl1 O3 69.3(13) . .
O1 Cl1 O3 116.3(10) 7 .
O1 Cl1 O3 116.3(10) . .
Cl2 Cl2 O4 77.2(10) 7_557 .
Cl2 Cl2 O5 166(3) 7_557 .
O4 Cl2 O5 117(2) . .
Cl2 Cl2 O6 72.2(3) 7_557 .
O4 Cl2 O6 116.1(7) . .
O5 Cl2 O6 103.1(9) . .
Cl2 Cl2 O4 66.9(10) 7_557 7_557
O4 Cl2 O4 105.9(9) . 7_557
O5 Cl2 O4 104(2) . 7_557
O6 Cl2 O4 111.0(7) . 7_557
C5 N1 C1 116.7(7) . .
C5 N1 Cd1 126.5(5) . .
C1 N1 Cd1 116.3(5) . .
C12 N2 N3 107.5(6) . .
C13 N3 N2 108.2(6) . .
C13 N3 Cd1 138.2(5) . 3_554
N2 N3 Cd1 111.9(4) . 3_554
C13 N4 C12 107.8(6) . .
C13 N4 N5 126.9(6) . .
C12 N4 N5 125.3(6) . .
N4 N5 H5A 108.8 . .
N4 N5 H5B 109.4 . .
H5A N5 H5B 109.6 . .
C22 N6 C23 116.2(7) . .
C22 N6 Cd1 125.8(6) . 1_455
C23 N6 Cd1 115.2(5) . 1_455
Cl1 O3 O2 52.2(9) . 7
Cl2 O4 Cl2 35.8(5) . 7_557
Cl2 O6 Cl2 35.7(6) . 7_557

loop_
_geom_bond_atom_site_label_1
_geom_bond_atom_site_label_2
_geom_bond_distance
_geom_bond_site_symmetry_2
C1 N1 1.342(11) .
C1 C2 1.374(12) .
C1 H1 0.9300 .
C2 C3 1.401(11) .
C2 H2 0.9300 .
C3 C4 1.375(11) .
C3 C6 1.495(11) .
C4 C5 1.387(11) .
C4 H4 0.9300 .
C5 N1 1.327(10) .
C5 H5 0.9300 .
C6 C11 1.405(11) .
C6 C7 1.418(12) .
C7 C8 1.377(13) .
C7 H7 0.9300 .
C8 C9 1.369(13) .
C8 H8 0.9300 .
C9 C10 1.408(11) .
C9 H9 0.9300 .
C10 C11 1.360(11) .
C10 C12 1.463(10) .
C11 H11 0.9300 .
C12 N2 1.314(9) .
C12 N4 1.373(9) .
C13 N3 1.320(10) .
C13 N4 1.334(10) .
C13 C14 1.476(10) .
C14 C19 1.395(11) .
C14 C15 1.398(11) .
C15 C16 1.400(14) .
C15 H15 0.9300 .
C16 C17 1.390(13) .
C16 H16 0.9300 .
C17 C18 1.382(11) .
C17 H17 0.9300 .
C18 C19 1.395(11) .
C18 C20 1.497(11) .
C19 H19 0.9300 .
C20 C24 1.389(12) .
C20 C21 1.390(11) .
C21 C22 1.389(11) .
C21 H21 0.9300 .
C22 N6 1.308(11) .
C22 H22 0.9300 .
C23 N6 1.352(10) .
C23 C24 1.369(11) .
C23 H23 0.9300 .
C24 H24 0.9300 .
C25 Cl4 1.670(10) .
C25 Cl3 1.687(10) .
C25 H25A 0.9700 .
C25 H25B 0.9700 .
Cd1 N3 2.329(6) 5_546
Cd1 N3 2.329(6) 4_455
Cd1 N6 2.377(6) 7_567
Cd1 N6 2.377(6) 1_655
Cd1 N1 2.433(6) .
Cd1 N1 2.433(6) 7_557
Cl1 O2 1.324(14) 7
Cl1 O2 1.324(14) .
Cl1 O1 1.331(12) 7
Cl1 O1 1.331(12) .
Cl1 O3 1.428(18) .
Cl2 Cl2 0.874(12) 7_557
Cl2 O4 1.373(10) .
Cl2 O5 1.395(17) .
Cl2 O6 1.426(12) .
Cl2 O4 1.456(13) 7_557
N2 N3 1.380(8) .
N3 Cd1 2.329(6) 3_554
N4 N5 1.416(9) .
N5 H5A 0.8913 .
N5 H5B 0.8899 .
N6 Cd1 2.377(6) 1_455
O3 O2 1.57(3) 7
O4 Cl2 1.456(13) 7_557
O6 Cl2 1.426(12) 7_557

loop_
_geom_torsion_atom_site_label_1
_geom_torsion_atom_site_label_2
_geom_torsion_atom_site_label_3
_geom_torsion_atom_site_label_4
_geom_torsion
_geom_torsion_site_symmetry_1
_geom_torsion_site_symmetry_4
N1 C1 C2 C3 -0.6(14) . .
C1 C2 C3 C4 2.1(13) . .
C1 C2 C3 C6 -175.3(8) . .
C2 C3 C4 C5 -3.2(13) . .
C6 C3 C4 C5 174.1(8) . .
C3 C4 C5 N1 2.9(14) . .
C4 C3 C6 C11 -153.8(8) . .
C2 C3 C6 C11 23.4(13) . .
C4 C3 C6 C7 22.6(13) . .
C2 C3 C6 C7 -160.2(9) . .
C11 C6 C7 C8 -1.1(15) . .
C3 C6 C7 C8 -177.7(9) . .
C6 C7 C8 C9 -0.5(18) . .
C7 C8 C9 C10 2.1(17) . .
C8 C9 C10 C11 -2.0(14) . .
C8 C9 C10 C12 -179.4(9) . .
C9 C10 C11 C6 0.4(12) . .
C12 C10 C11 C6 177.6(7) . .
C7 C6 C11 C10 1.2(13) . .
C3 C6 C11 C10 177.7(7) . .
C11 C10 C12 N2 -146.7(8) . .
C9 C10 C12 N2 30.6(11) . .
C11 C10 C12 N4 31.1(12) . .
C9 C10 C12 N4 -151.6(8) . .
N3 C13 C14 C19 -95.3(9) . .
N4 C13 C14 C19 78.4(10) . .
N3 C13 C14 C15 88.1(10) . .
N4 C13 C14 C15 -98.2(9) . .
C19 C14 C15 C16 2.6(12) . .
C13 C14 C15 C16 179.1(8) . .
C14 C15 C16 C17 -3.0(14) . .
C15 C16 C17 C18 2.1(15) . .
C16 C17 C18 C19 -0.7(13) . .
C16 C17 C18 C20 179.4(9) . .
C17 C18 C19 C14 0.3(12) . .
C20 C18 C19 C14 -179.7(7) . .
C15 C14 C19 C18 -1.3(12) . .
C13 C14 C19 C18 -177.9(7) . .
C17 C18 C20 C24 -166.1(8) . .
C19 C18 C20 C24 14.0(12) . .
C17 C18 C20 C21 15.1(12) . .
C19 C18 C20 C21 -164.9(8) . .
C24 C20 C21 C22 -5.6(12) . .
C18 C20 C21 C22 173.3(7) . .
C20 C21 C22 N6 0.4(13) . .
N6 C23 C24 C20 1.4(13) . .
C21 C20 C24 C23 4.7(12) . .
C18 C20 C24 C23 -174.2(8) . .
C4 C5 N1 C1 -1.2(12) . .
C4 C5 N1 Cd1 -172.7(6) . .
C2 C1 N1 C5 0.1(13) . .
C2 C1 N1 Cd1 172.4(7) . .
N3 Cd1 N1 C5 149.2(6) 5_546 .
N3 Cd1 N1 C5 67.4(7) 4_455 .
N6 Cd1 N1 C5 -20.8(7) 7_567 .
N6 Cd1 N1 C5 -127.4(7) 1_655 .
N1 Cd1 N1 C5 -73.3(6) 7_557 .
N3 Cd1 N1 C1 -22.3(6) 5_546 .
N3 Cd1 N1 C1 -104.2(6) 4_455 .
N6 Cd1 N1 C1 167.7(6) 7_567 .
N6 Cd1 N1 C1 61.1(6) 1_655 .
N1 Cd1 N1 C1 115.2(6) 7_557 .
N4 C12 N2 N3 -0.2(8) . .
C10 C12 N2 N3 177.9(6) . .
N4 C13 N3 N2 1.4(8) . .
C14 C13 N3 N2 175.9(7) . .
N4 C13 N3 Cd1 164.7(6) . 3_554
C14 C13 N3 Cd1 -20.8(13) . 3_554
C12 N2 N3 C13 -0.7(8) . .
C12 N2 N3 Cd1 -168.8(5) . 3_554
N3 C13 N4 C12 -1.6(8) . .
C14 C13 N4 C12 -176.3(7) . .
N3 C13 N4 N5 176.4(8) . .
C14 C13 N4 N5 1.7(12) . .
N2 C12 N4 C13 1.1(8) . .
C10 C12 N4 C13 -177.0(7) . .
N2 C12 N4 N5 -176.9(8) . .
C10 C12 N4 N5 5.0(13) . .
C21 C22 N6 C23 5.7(13) . .
C21 C22 N6 Cd1 -154.4(6) . 1_455
C24 C23 N6 C22 -6.6(12) . .
C24 C23 N6 Cd1 155.6(7) . 1_455
O2 Cl1 O3 O2 180.000(2) . 7
O1 Cl1 O3 O2 -92.3(18) 7 7
O1 Cl1 O3 O2 87.7(18) . 7
O5 Cl2 O4 Cl2 176(2) . 7_557
O6 Cl2 O4 Cl2 -62.5(5) . 7_557
O4 Cl2 O4 Cl2 61.2(9) 7_557 7_557
O4 Cl2 O6 Cl2 65.4(10) . 7_557
O5 Cl2 O6 Cl2 -166(3) . 7_557
O4 Cl2 O6 Cl2 -55.6(10) 7_557 7_557
